data_4318882
loop_
_publ_author_name
'Hirotaka Nagao'
'Toshiyuki Hirano'
'Naotoshi Tsuboya'
'Soni Shiota'
'Masao Mukaida'
'Takao Oi'
'Mikio Yamasaki'

_publ_contact_author_address
;
Department of Chemistry, Faculty of Science and Technology, Sophia University,
Kioi-cho 7-1, Chiyoda-ku, Tokyo 102-8554, Japan
;
_publ_contact_author_email ' h-nagai@sophia.ac.jp '
_publ_contact_author_fax ' 81-3-3238-3361 '
_publ_contact_author_name ' Hirotaka Nagao '
_publ_contact_author_phone ' 81-3-3238-3448 '
_publ_section_title
;
 Reactions of Acetonitrile Coordinated to a Nitrosylruthenium Complex with
 H2O or CH3OH under Mild Conditions: Structural Characterization of
 Imido-Type Complexes
;
_journal_name_full 'Inorganic Chemistry'
_journal_page_first 6267
_journal_page_last 6273
_journal_paper_doi 10.1021/ic011241q
_journal_volume 41
_journal_year 2002
_chemical_formula_sum 'C44 H41 F30 N12 O4 P5 Ru2'
_chemical_formula_weight 1728.84
_space_group_IT_number 56
_symmetry_cell_setting orthorhombic
_symmetry_Int_Tables_number 56
_symmetry_space_group_name_Hall '-P 2ab 2ac'
_symmetry_space_group_name_H-M 'P c c n'
_cell_angle_alpha 90
_cell_angle_beta 90
_cell_angle_gamma 90
_cell_formula_units_Z 4
_cell_length_a 15.9659(5)
_cell_length_b 31.839(1)
_cell_length_c 11.7065(4)
_cell_measurement_reflns_used 17743
_cell_measurement_temperature 133.2
_cell_measurement_theta_max 17.2
_cell_measurement_theta_min 2.2
_cell_volume 5950.9(3)
_computing_cell_refinement PROCESS
_computing_data_collection PROCESS
_computing_data_reduction 'teXsan Ver. 1.11'
_computing_publication_material 'teXsan Ver. 1.11'
_computing_structure_refinement 'teXsan Ver. 1.10'
_computing_structure_solution SIR92
_diffrn_measured_fraction_theta_full 0.9959
_diffrn_measured_fraction_theta_max 0.9959
_diffrn_measurement_device_type 'Rigaku RAXIS-RAPID Imaging Plate'
_diffrn_measurement_method \w
_diffrn_radiation_type 'Mo K\a'
_diffrn_radiation_wavelength 0.7107
_diffrn_reflns_av_R_equivalents 0.037
_diffrn_reflns_limit_h_max 20
_diffrn_reflns_limit_h_min -20
_diffrn_reflns_limit_k_max 41
_diffrn_reflns_limit_k_min -41
_diffrn_reflns_limit_l_max 15
_diffrn_reflns_limit_l_min -15
_diffrn_reflns_number 13522
_diffrn_reflns_theta_full 27.48
_diffrn_reflns_theta_max 27.48
_exptl_absorpt_coefficient_mu 0.791
_exptl_absorpt_correction_T_max 0.946
_exptl_absorpt_correction_T_min 0.822
_exptl_absorpt_correction_type multi-scan
_exptl_absorpt_process_details '(Higashi, 1995)'
_exptl_crystal_colour red
_exptl_crystal_density_diffrn 1.930
_exptl_crystal_density_method 'not measured'
_exptl_crystal_description platelet
_exptl_crystal_size_max 0.200
_exptl_crystal_size_mid 0.150
_exptl_crystal_size_min 0.070
_refine_diff_density_max 1.21
_refine_diff_density_min -1.39
_refine_ls_goodness_of_fit_ref 0.846
_refine_ls_number_parameters 499
_refine_ls_number_reflns 6796
_refine_ls_R_factor_gt 0.0331
_refine_ls_shift/su_max 0.0012
_refine_ls_structure_factor_coef Fsqd
_refine_ls_weighting_details 'w = 1/[\s^2^(Fo^2^) + (0.01000(Max(Fo^2^,0) + 2Fc^2^)/3)^2^]'
_refine_ls_weighting_scheme calc
_refine_ls_wR_factor_ref 0.0579
_reflns_number_gt 3298
_reflns_number_total 6804
_reflns_threshold_expression F^2^>2.0\s(F^2^)
_cod_data_source_file ic011241q_3.cif
_cod_data_source_block '[Ru(NO)(NHCOH0.5CH3)(bpy)2](PF6)2.5'
_cod_original_cell_volume 5950.8(4)
_cod_original_formula_sum 'C22 H20.50 F15 N6 O2 P2.50 Ru '
_cod_database_code 4318882

loop_
_symmetry_equiv_pos_as_xyz
x,y,z
1/2-x,1/2-y,z
1/2+x,-y,1/2-z
-x,1/2+y,1/2-z
-x,-y,-z
1/2+x,1/2+y,-z
1/2-x,y,1/2+z
x,1/2-y,1/2+z

loop_
_atom_site_label
_atom_site_type_symbol
_atom_site_fract_x
_atom_site_fract_y
_atom_site_fract_z
_atom_site_U_iso_or_equiv
_atom_site_adp_type
_atom_site_occupancy
_atom_site_calc_flag
_atom_site_refinement_flags
_atom_site_disorder_assembly
_atom_site_disorder_group
Ru Ru 0.97116(2) 0.108094(9) 0.24602(3) 0.02006(6) Uani 1.00 d . . .
P(1) P 1.30199(6) 0.06211(4) 0.33908(9) 0.0280(3) Uani 1.00 d . . .
P(2) P 0.65147(7) 0.13841(4) 0.2589(1) 0.0448(3) Uani 1.00 d . . .
P(3) P 1.2500 0.2500 0.2204(1) 0.0302(4) Uani 1.00 d S . .
F(1) F 1.3107(1) 0.11169(8) 0.3235(2) 0.0481(8) Uani 1.00 d . . .
F(2) F 1.2040(1) 0.06727(8) 0.3661(2) 0.0412(7) Uani 1.00 d . . .
F(3) F 1.2918(1) 0.01223(7) 0.3521(2) 0.0400(7) Uani 1.00 d . . .
F(4) F 1.3987(1) 0.05649(9) 0.3107(2) 0.0580(8) Uani 1.00 d . . .
F(5) F 1.2798(1) 0.05830(9) 0.2061(2) 0.0534(8) Uani 1.00 d . . .
F(6) F 1.3214(1) 0.06650(8) 0.4709(2) 0.0428(7) Uani 1.00 d . . .
F(7) F 0.7181(1) 0.17414(8) 0.2259(2) 0.0590(8) Uani 1.00 d . . .
F(8) F 0.5786(2) 0.16777(8) 0.2088(3) 0.077(1) Uani 1.00 d . . .
F(9) F 0.5841(1) 0.10350(8) 0.2908(2) 0.0562(8) Uani 1.00 d . . .
F(10) F 0.7255(1) 0.10904(8) 0.3049(2) 0.0549(8) Uani 1.00 d . . .
F(11) F 0.6418(2) 0.15923(9) 0.3828(2) 0.0675(10) Uani 1.00 d . . .
F(12) F 0.6619(2) 0.11797(9) 0.1342(2) 0.0604(9) Uani 1.00 d . . .
F(13) F 1.2500 0.2500 0.0874(3) 0.080(1) Uani 1.00 d S . .
F(14) F 1.2289(2) 0.20157(7) 0.2182(2) 0.0731(9) Uani 1.00 d . . .
F(15) F 1.2500 0.2500 0.3555(3) 0.076(1) Uani 1.00 d S . .
F(16) F 1.1534(1) 0.25979(10) 0.2237(3) 0.086(1) Uani 1.00 d . . .
O(1) O 0.8424(2) 0.08343(10) 0.0840(2) 0.0395(9) Uani 1.00 d . . .
O(2) O 0.9912(1) 0.02876(10) 0.0676(2) 0.0490(9) Uani 1.00 d . . .
N(1) N 0.8942(2) 0.0925(1) 0.1468(3) 0.0269(9) Uani 1.00 d . . .
N(2) N 1.0582(2) 0.0633(1) 0.2047(2) 0.0204(8) Uani 1.00 d . . .
N(3) N 1.0540(2) 0.12442(9) 0.3770(2) 0.0178(7) Uani 1.00 d . . .
N(4) N 0.9334(2) 0.06768(10) 0.3744(2) 0.0198(8) Uani 1.00 d . . .
N(5) N 1.0150(2) 0.15361(10) 0.1344(2) 0.0217(8) Uani 1.00 d . . .
N(6) N 0.9088(2) 0.1614(1) 0.3063(2) 0.0216(8) Uani 1.00 d . . .
C(1) C 1.0544(2) 0.0319(1) 0.1353(3) 0.024(1) Uani 1.00 d . . .
C(2) C 1.1210(3) -0.0013(2) 0.1300(4) 0.030(1) Uani 1.00 d . . .
C(3) C 1.0393(2) 0.1052(1) 0.4785(3) 0.0189(9) Uani 1.00 d . . .
C(4) C 1.0832(2) 0.1159(1) 0.5748(3) 0.028(1) Uani 1.00 d . . .
C(5) C 1.1436(3) 0.1470(1) 0.5674(4) 0.034(1) Uani 1.00 d . . .
C(6) C 1.1597(2) 0.1658(1) 0.4647(4) 0.029(1) Uani 1.00 d . . .
C(7) C 1.1127(2) 0.1544(1) 0.3703(3) 0.0225(10) Uani 1.00 d . . .
C(8) C 0.9743(2) 0.0720(1) 0.4766(3) 0.0170(8) Uani 1.00 d . . .
C(9) C 0.9549(2) 0.0475(1) 0.5679(3) 0.024(1) Uani 1.00 d . . .
C(10) C 0.8932(3) 0.0174(1) 0.5590(3) 0.029(1) Uani 1.00 d . . .
C(11) C 0.8530(2) 0.0122(1) 0.4551(4) 0.031(1) Uani 1.00 d . . .
C(12) C 0.8742(2) 0.0377(1) 0.3660(3) 0.028(1) Uani 1.00 d . . .
C(13) C 0.9864(2) 0.1932(1) 0.1529(3) 0.0227(10) Uani 1.00 d . . .
C(14) C 1.0094(2) 0.2259(1) 0.0815(3) 0.028(1) Uani 1.00 d . . .
C(15) C 1.0614(3) 0.2180(1) -0.0105(4) 0.031(1) Uani 1.00 d . . .
C(16) C 1.0899(2) 0.1779(2) -0.0290(3) 0.032(1) Uani 1.00 d . . .
C(17) C 1.0654(2) 0.1462(1) 0.0435(4) 0.029(1) Uani 1.00 d . . .
C(18) C 0.9308(2) 0.1977(1) 0.2525(4) 0.0224(9) Uani 1.00 d . . .
C(19) C 0.9040(2) 0.2360(1) 0.2949(4) 0.032(1) Uani 1.00 d . . .
C(20) C 0.8554(2) 0.2371(1) 0.3936(4) 0.035(1) Uani 1.00 d . . .
C(21) C 0.8352(2) 0.2002(2) 0.4468(4) 0.031(1) Uani 1.00 d . . .
C(22) C 0.8612(2) 0.1630(1) 0.4004(3) 0.026(1) Uani 1.00 d . . .
H(1) H 1.101(2) 0.063(1) 0.244(3) 0.0507 Uiso 1.00 calc . . .
H(2) H 1.0000 0.0000 0.0000 0.0507 Uiso 1.00 calc S . .
H(3) H 1.142(2) -0.008(1) 0.043(3) 0.0507 Uiso 1.00 calc . . .
H(4) H 1.096(2) -0.027(1) 0.149(4) 0.0507 Uiso 1.00 calc . . .
H(5) H 1.170(2) 0.006(1) 0.177(3) 0.0507 Uiso 1.00 calc . . .
H(6) H 1.072(2) 0.105(1) 0.645(3) 0.0507 Uiso 1.00 calc . . .
H(7) H 1.174(2) 0.155(1) 0.624(3) 0.0507 Uiso 1.00 calc . . .
H(8) H 1.195(2) 0.185(1) 0.457(3) 0.0507 Uiso 1.00 calc . . .
H(9) H 1.127(2) 0.163(1) 0.297(3) 0.0507 Uiso 1.00 calc . . .
H(10) H 0.980(2) 0.048(1) 0.632(3) 0.0507 Uiso 1.00 calc . . .
H(11) H 0.880(2) 0.002(1) 0.608(3) 0.0507 Uiso 1.00 calc . . .
H(12) H 0.812(2) -0.008(1) 0.450(3) 0.0507 Uiso 1.00 calc . . .
H(13) H 0.853(2) 0.035(1) 0.298(3) 0.0507 Uiso 1.00 calc . . .
H(14) H 0.990(2) 0.252(1) 0.101(3) 0.0507 Uiso 1.00 calc . . .
H(15) H 1.074(2) 0.237(1) -0.050(3) 0.0507 Uiso 1.00 calc . . .
H(16) H 1.119(2) 0.171(1) -0.093(3) 0.0507 Uiso 1.00 calc . . .
H(17) H 1.084(2) 0.118(1) 0.038(3) 0.0507 Uiso 1.00 calc . . .
H(18) H 0.918(2) 0.259(1) 0.270(4) 0.0507 Uiso 1.00 calc . . .
H(19) H 0.837(2) 0.262(1) 0.429(3) 0.0507 Uiso 1.00 calc . . .
H(20) H 0.801(2) 0.199(1) 0.515(3) 0.0507 Uiso 1.00 calc . . .
H(21) H 0.849(2) 0.137(1) 0.432(3) 0.0507 Uiso 1.00 calc . . .

loop_
_atom_site_aniso_label
_atom_site_aniso_U_11
_atom_site_aniso_U_22
_atom_site_aniso_U_33
_atom_site_aniso_U_12
_atom_site_aniso_U_13
_atom_site_aniso_U_23
Ru 0.0244(1) 0.0155(1) 0.0203(1) 0.0005(2) -0.0021(1) -0.0019(2)
P(1) 0.0306(5) 0.0268(7) 0.0265(5) -0.0046(6) -0.0023(4) 0.0030(6)
P(2) 0.0493(6) 0.0238(6) 0.0612(8) -0.0046(6) -0.0240(7) -0.0024(9)
P(3) 0.0351(7) 0.0220(8) 0.0335(9) -0.0029(8) 0.0000 0.0000
F(1) 0.068(2) 0.032(2) 0.044(1) -0.012(2) -0.001(1) 0.005(2)
F(2) 0.034(1) 0.041(2) 0.050(1) 0.004(1) 0.001(1) 0.000(2)
F(3) 0.046(1) 0.027(1) 0.047(1) 0.000(1) 0.008(1) 0.000(1)
F(4) 0.038(1) 0.069(2) 0.067(2) -0.004(2) 0.015(1) 0.015(2)
F(5) 0.067(2) 0.060(2) 0.033(1) -0.015(2) -0.006(1) -0.002(2)
F(6) 0.057(1) 0.045(2) 0.026(1) -0.013(2) -0.012(1) 0.004(2)
F(7) 0.065(2) 0.044(2) 0.068(2) -0.026(1) -0.031(1) 0.009(2)
F(8) 0.063(2) 0.026(2) 0.141(3) 0.005(1) -0.053(2) -0.002(2)
F(9) 0.056(1) 0.035(2) 0.077(2) -0.014(1) -0.015(1) -0.004(2)
F(10) 0.056(1) 0.038(1) 0.071(2) 0.004(2) -0.029(1) 0.002(2)
F(11) 0.084(2) 0.041(2) 0.077(2) -0.008(2) -0.011(2) -0.022(2)
F(12) 0.080(2) 0.048(2) 0.053(2) -0.010(2) -0.028(1) -0.006(2)
F(13) 0.131(4) 0.068(3) 0.039(2) -0.024(4) 0.0000 0.0000
F(14) 0.090(2) 0.028(1) 0.101(2) -0.012(2) 0.058(2) -0.010(2)
F(15) 0.112(3) 0.073(3) 0.045(2) -0.027(3) 0.0000 0.0000
F(16) 0.037(1) 0.091(2) 0.130(3) 0.013(2) -0.015(2) -0.046(3)
O(1) 0.037(2) 0.041(2) 0.041(2) 0.003(2) -0.016(1) -0.010(2)
O(2) 0.032(1) 0.048(2) 0.067(2) 0.011(2) -0.023(1) -0.040(2)
N(1) 0.029(2) 0.018(2) 0.034(2) 0.000(2) 0.001(1) -0.002(2)
N(2) 0.026(1) 0.021(2) 0.014(1) -0.001(2) -0.003(1) -0.004(2)
N(3) 0.020(1) 0.015(2) 0.018(1) 0.000(1) 0.001(1) -0.003(2)
N(4) 0.022(1) 0.014(2) 0.023(2) 0.000(2) -0.001(1) -0.002(2)
N(5) 0.024(2) 0.019(2) 0.021(2) 0.000(2) -0.004(1) -0.001(2)
N(6) 0.024(1) 0.018(2) 0.023(2) 0.002(2) -0.004(1) -0.003(2)
C(1) 0.030(2) 0.023(2) 0.019(2) 0.003(2) 0.009(1) -0.001(2)
C(2) 0.032(2) 0.024(2) 0.034(2) 0.005(2) -0.005(2) -0.006(3)
C(3) 0.020(2) 0.013(2) 0.024(2) 0.004(2) -0.002(1) 0.001(2)
C(4) 0.035(2) 0.024(3) 0.026(2) -0.005(2) -0.003(2) 0.001(2)
C(5) 0.040(2) 0.027(3) 0.035(2) -0.009(2) -0.012(2) -0.002(2)
C(6) 0.026(2) 0.021(2) 0.041(2) -0.002(2) -0.002(2) -0.003(2)
C(7) 0.022(2) 0.018(2) 0.027(2) 0.004(2) 0.000(2) 0.000(2)
C(8) 0.018(2) 0.013(2) 0.020(2) 0.003(2) 0.003(1) -0.004(2)
C(9) 0.028(2) 0.018(2) 0.026(2) 0.002(2) -0.002(2) -0.001(2)
C(10) 0.037(2) 0.025(3) 0.024(2) 0.002(2) 0.004(2) 0.004(2)
C(11) 0.029(2) 0.023(3) 0.040(3) -0.008(2) 0.007(2) 0.000(3)
C(12) 0.031(2) 0.024(2) 0.027(2) -0.005(2) -0.001(2) -0.005(2)
C(13) 0.021(2) 0.022(2) 0.025(2) 0.002(2) -0.010(1) 0.000(2)
C(14) 0.031(2) 0.021(2) 0.032(2) 0.000(2) -0.009(2) 0.003(2)
C(15) 0.028(2) 0.032(3) 0.033(2) 0.000(2) 0.000(2) 0.009(2)
C(16) 0.034(2) 0.034(3) 0.028(2) 0.001(2) 0.000(2) 0.001(3)
C(17) 0.032(2) 0.024(2) 0.032(2) 0.007(2) -0.003(2) 0.001(2)
C(18) 0.019(2) 0.022(2) 0.026(2) 0.002(2) -0.009(2) -0.001(3)
C(19) 0.028(2) 0.019(2) 0.048(3) 0.002(2) -0.005(2) -0.001(3)
C(20) 0.031(2) 0.029(3) 0.044(3) 0.009(2) -0.004(2) -0.012(3)
C(21) 0.023(2) 0.034(3) 0.037(2) 0.004(2) 0.002(2) -0.010(3)
C(22) 0.024(2) 0.023(3) 0.032(2) -0.001(2) -0.007(2) -0.001(2)

loop_
_atom_type_symbol
_atom_type_description
_atom_type_scat_dispersion_real
_atom_type_scat_dispersion_imag
_atom_type_scat_source
C C 0.003 0.002
;International Tables for Crystallography
(1992, Vol. C, Tables 4.2.6.8 and 6.1.1.1)
;
H H 0.000 0.000
;International Tables for Crystallography
(1992, Vol. C, Table 6.1.1.2)
;
O O 0.011 0.006
;International Tables for Crystallography
(1992, Vol. C, Tables 4.2.6.8 and 6.1.1.1)
;
N N 0.006 0.003
;International Tables for Crystallography
(1992, Vol. C, Tables 4.2.6.8 and 6.1.1.1)
;
P P 0.102 0.094
;International Tables for Crystallography
(1992, Vol. C, Tables 4.2.6.8 and 6.1.1.1)
;
F F 0.017 0.010
;International Tables for Crystallography
(1992, Vol. C, Tables 4.2.6.8 and 6.1.1.1)
;
Ru Ru -1.259 0.836
;International Tables for Crystallography
(1992, Vol. C, Tables 4.2.6.8 and 6.1.1.1)
;

loop_
_geom_angle_atom_site_label_1
_geom_angle_atom_site_label_2
_geom_angle_atom_site_label_3
_geom_angle
_geom_angle_site_symmetry_1
_geom_angle_site_symmetry_2
_geom_angle_site_symmetry_3
_geom_angle_publ_flag
N(1) Ru N(2) 97.0(1) . . . no
N(1) Ru N(3) 174.0(1) . . . no
N(1) Ru N(4) 95.8(1) . . . no
N(1) Ru N(5) 91.0(1) . . . no
N(1) Ru N(6) 96.8(1) . . . no
N(2) Ru N(3) 85.3(1) . . . no
N(2) Ru N(4) 86.3(1) . . . no
N(2) Ru N(5) 96.3(1) . . . no
N(2) Ru N(6) 165.4(1) . . . no
N(3) Ru N(4) 78.8(1) . . . no
N(3) Ru N(5) 94.3(1) . . . no
N(3) Ru N(6) 81.5(1) . . . no
N(4) Ru N(5) 172.5(1) . . . no
N(4) Ru N(6) 97.0(1) . . . no
N(5) Ru N(6) 78.8(1) . . . no
F(1) P(1) F(2) 90.3(1) . . . no
F(1) P(1) F(3) 178.6(2) . . . no
F(1) P(1) F(4) 90.2(2) . . . no
F(1) P(1) F(5) 89.0(2) . . . no
F(1) P(1) F(6) 90.4(1) . . . no
F(2) P(1) F(3) 89.1(1) . . . no
F(2) P(1) F(4) 179.1(2) . . . no
F(2) P(1) F(5) 89.0(1) . . . no
F(2) P(1) F(6) 89.5(1) . . . no
F(3) P(1) F(4) 90.4(1) . . . no
F(3) P(1) F(5) 89.7(2) . . . no
F(3) P(1) F(6) 90.9(1) . . . no
F(4) P(1) F(5) 90.2(1) . . . no
F(4) P(1) F(6) 91.3(1) . . . no
F(5) P(1) F(6) 178.4(2) . . . no
F(7) P(2) F(8) 88.9(1) . . . no
F(7) P(2) F(9) 179.0(1) . . . no
F(7) P(2) F(10) 90.3(1) . . . no
F(7) P(2) F(11) 89.3(1) . . . no
F(7) P(2) F(12) 90.0(2) . . . no
F(8) P(2) F(9) 90.1(1) . . . no
F(8) P(2) F(10) 178.2(2) . . . no
F(8) P(2) F(11) 91.1(2) . . . no
F(8) P(2) F(12) 88.8(2) . . . no
F(9) P(2) F(10) 90.7(1) . . . no
F(9) P(2) F(11) 90.7(2) . . . no
F(9) P(2) F(12) 90.0(1) . . . no
F(10) P(2) F(11) 90.5(2) . . . no
F(10) P(2) F(12) 89.5(1) . . . no
F(11) P(2) F(12) 179.3(2) . . . no
F(13) P(3) F(14) 89.1(1) . . . no
F(13) P(3) F(15) 180.0000(2) . . . no
F(13) P(3) F(16) 91.4(1) . . . no
F(14) P(3) F(15) 90.9(1) . . . no
F(14) P(3) F(16) 89.2(1) . . . no
F(15) P(3) F(16) 88.6(1) . . . no
Ru N(1) O(1) 177.6(3) . . . yes
Ru N(2) C(1) 131.1(2) . . . yes
Ru N(3) C(3) 114.9(2) . . . no
Ru N(3) C(7) 125.2(2) . . . no
C(3) N(3) C(7) 119.6(3) . . . no
Ru N(4) C(8) 115.6(2) . . . no
Ru N(4) C(12) 126.3(2) . . . no
C(8) N(4) C(12) 118.1(3) . . . no
Ru N(5) C(13) 115.8(2) . . . no
Ru N(5) C(17) 125.0(3) . . . no
C(13) N(5) C(17) 119.1(3) . . . no
Ru N(6) C(18) 114.2(2) . . . no
Ru N(6) C(22) 125.5(3) . . . no
C(18) N(6) C(22) 119.5(3) . . . no
O(2) C(1) N(2) 119.0(3) . . . yes
O(2) C(1) C(2) 118.4(4) . . . no
N(2) C(1) C(2) 122.6(3) . . . yes
N(3) C(3) C(4) 121.3(3) . . . no
N(3) C(3) C(8) 115.4(3) . . . no
C(4) C(3) C(8) 123.3(3) . . . no
C(3) C(4) C(5) 118.8(4) . . . no
C(4) C(5) C(6) 119.9(4) . . . no
C(5) C(6) C(7) 119.0(4) . . . no
N(3) C(7) C(6) 121.3(3) . . . no
N(4) C(8) C(3) 114.8(3) . . . no
N(4) C(8) C(9) 121.3(3) . . . no
C(3) C(8) C(9) 123.9(3) . . . no
C(8) C(9) C(10) 120.2(3) . . . no
C(9) C(10) C(11) 118.7(4) . . . no
C(10) C(11) C(12) 119.1(4) . . . no
N(4) C(12) C(11) 122.6(3) . . . no
N(5) C(13) C(14) 120.8(3) . . . no
N(5) C(13) C(18) 114.7(3) . . . no
C(14) C(13) C(18) 124.4(3) . . . no
C(13) C(14) C(15) 119.5(4) . . . no
C(14) C(15) C(16) 119.4(4) . . . no
C(15) C(16) C(17) 119.4(4) . . . no
N(5) C(17) C(16) 121.7(4) . . . no
N(6) C(18) C(13) 116.1(3) . . . no
N(6) C(18) C(19) 120.1(3) . . . no
C(13) C(18) C(19) 123.7(4) . . . no
C(18) C(19) C(20) 119.5(4) . . . no
C(19) C(20) C(21) 119.1(4) . . . no
C(20) C(21) C(22) 119.5(4) . . . no
N(6) C(22) C(21) 122.2(4) . . . no

loop_
_geom_bond_atom_site_label_1
_geom_bond_atom_site_label_2
_geom_bond_distance
_geom_bond_site_symmetry_1
_geom_bond_site_symmetry_2
_geom_bond_publ_flag
Ru N(1) 1.763(3) . . yes
Ru N(2) 2.049(3) . . yes
Ru N(3) 2.091(3) . . yes
Ru N(4) 2.068(3) . . yes
Ru N(5) 2.073(3) . . yes
Ru N(6) 2.089(3) . . yes
P(1) F(1) 1.595(3) . . no
P(1) F(2) 1.605(2) . . no
P(1) F(3) 1.604(3) . . no
P(1) F(4) 1.589(2) . . no
P(1) F(5) 1.601(2) . . no
P(1) F(6) 1.580(2) . . no
P(2) F(7) 1.605(3) . . no
P(2) F(8) 1.604(3) . . no
P(2) F(9) 1.591(3) . . no
P(2) F(10) 1.600(2) . . no
P(2) F(11) 1.602(3) . . no
P(2) F(12) 1.607(3) . . no
P(3) F(13) 1.558(4) . . no
P(3) F(14) 1.578(2) . . no
P(3) F(15) 1.581(4) . . no
P(3) F(16) 1.573(2) . . no
O(1) N(1) 1.143(3) . . yes
O(2) C(1) 1.288(4) . . yes
N(2) C(1) 1.290(5) . . yes
N(3) C(3) 1.357(4) . . no
N(3) C(7) 1.340(4) . . no
N(4) C(8) 1.370(4) . . no
N(4) C(12) 1.347(5) . . no
N(5) C(13) 1.358(4) . . no
N(5) C(17) 1.355(5) . . no
N(6) C(18) 1.362(4) . . no
N(6) C(22) 1.340(4) . . no
C(1) C(2) 1.500(5) . . yes
C(3) C(4) 1.370(4) . . no
C(3) C(8) 1.480(4) . . no
C(4) C(5) 1.385(5) . . no
C(5) C(6) 1.368(6) . . no
C(6) C(7) 1.385(5) . . no
C(8) C(9) 1.361(5) . . no
C(9) C(10) 1.378(5) . . no
C(10) C(11) 1.384(5) . . no
C(11) C(12) 1.365(6) . . no
C(13) C(14) 1.384(5) . . no
C(13) C(18) 1.472(5) . . no
C(14) C(15) 1.383(5) . . no
C(15) C(16) 1.372(6) . . no
C(16) C(17) 1.376(6) . . no
C(18) C(19) 1.384(5) . . no
C(19) C(20) 1.393(5) . . no
C(20) C(21) 1.366(6) . . no
C(21) C(22) 1.367(6) . . no
